data_4302637
loop_
_publ_author_name
'Satyanarayan Sahoo'
'K. Hari Krishna Reddy'
'Rajendra S. Dhayal'
'Shaikh M. Mobin'
'V. Ramkumar'
'E. D. Jemmis'
'Sundargopal Ghosh'

_publ_section_title
;
Chlorinated Hypoelectronic Dimetallaborane Clusters: Synthesis,
Characterization, and Electronic Structures of (\h5-C5Me5W)2B5HnClm (n= 7,m=
2 and n= 8,m= 1)
;
_journal_name_full 'Inorganic Chemistry'
_journal_page_first 6509
_journal_page_last 6516
_journal_paper_doi 10.1021/ic900467d
_journal_volume 48
_journal_year 2009
_chemical_formula_sum 'C20 H36 B5 Cl2 W2'
_chemical_formula_weight 769.14
_chemical_name_systematic
;
 ?
;
_space_group_IT_number 61
_symmetry_cell_setting orthorhombic
_symmetry_space_group_name_Hall '-P 2ac 2ab'
_symmetry_space_group_name_H-M 'P b c a'
_atom_sites_solution_hydrogens geom
_atom_sites_solution_primary direct
_atom_sites_solution_secondary difmap
_audit_creation_method SHELXL-97
_cell_angle_alpha 90.00
_cell_angle_beta 90.00
_cell_angle_gamma 90.00
_cell_formula_units_Z 8
_cell_length_a 16.3283(5)
_cell_length_b 14.5755(5)
_cell_length_c 21.4963(6)
_cell_measurement_reflns_used 8291
_cell_measurement_temperature 150(2)
_cell_measurement_theta_max 28.15
_cell_measurement_theta_min 2.10
_cell_volume 5116.0(3)
_computing_cell_refinement APEXII,Bruker,2004
_computing_data_collection APEXII,Bruker,2004
_computing_data_reduction 'SAINT PLUS ,Bruker,2004'
_computing_molecular_graphics 'ORTEP-3 (Farrugia, 1997)'
_computing_publication_material 'SHELXL-97 (Sheldrick, 1997)'
_computing_structure_refinement 'SHELXL-97 (Sheldrick, 1997)'
_computing_structure_solution 'SHELXS-97 (Sheldrick, 1997)'
_diffrn_ambient_temperature 150(2)
_diffrn_measured_fraction_theta_full 0.998
_diffrn_measured_fraction_theta_max 0.982
_diffrn_measurement_device_type 'Bruker ApexII CCD area detector'
_diffrn_measurement_method 'phi and omega scans'
_diffrn_radiation_monochromator graphite
_diffrn_radiation_source 'fine-focus sealed tube'
_diffrn_radiation_type MoK\a
_diffrn_radiation_wavelength 0.71073
_diffrn_reflns_av_R_equivalents 0.0280
_diffrn_reflns_av_sigmaI/netI 0.0371
_diffrn_reflns_limit_h_max 12
_diffrn_reflns_limit_h_min -21
_diffrn_reflns_limit_k_max 19
_diffrn_reflns_limit_k_min -16
_diffrn_reflns_limit_l_max 27
_diffrn_reflns_limit_l_min -28
_diffrn_reflns_number 19837
_diffrn_reflns_theta_full 25.00
_diffrn_reflns_theta_max 28.37
_diffrn_reflns_theta_min 1.89
_exptl_absorpt_coefficient_mu 9.201
_exptl_absorpt_correction_T_max 0.0639
_exptl_absorpt_correction_T_min 0.0423
_exptl_absorpt_correction_type multi-scan
_exptl_absorpt_process_details 'SADABS (Bruker, 1999)'
_exptl_crystal_colour orange
_exptl_crystal_density_diffrn 1.997
_exptl_crystal_density_method 'not measured'
_exptl_crystal_description Block
_exptl_crystal_F_000 2904
_exptl_crystal_size_max 0.38
_exptl_crystal_size_mid 0.32
_exptl_crystal_size_min 0.30
_refine_diff_density_max 1.398
_refine_diff_density_min -1.429
_refine_diff_density_rms 0.171
_refine_ls_extinction_method none
_refine_ls_goodness_of_fit_ref 1.043
_refine_ls_hydrogen_treatment mixed
_refine_ls_matrix_type full
_refine_ls_number_parameters 307
_refine_ls_number_reflns 6290
_refine_ls_number_restraints 1
_refine_ls_restrained_S_all 1.042
_refine_ls_R_factor_all 0.0574
_refine_ls_R_factor_gt 0.0324
_refine_ls_shift/su_max 0.000
_refine_ls_shift/su_mean 0.000
_refine_ls_structure_factor_coef Fsqd
_refine_ls_weighting_details 'calc w=1/[\s^2^(Fo^2^)+(0.0282P)^2^+25.3252P] where P=(Fo^2^+2Fc^2^)/3'
_refine_ls_weighting_scheme calc
_refine_ls_wR_factor_gt 0.0697
_refine_ls_wR_factor_ref 0.0799
_reflns_number_gt 4671
_reflns_number_total 6290
_reflns_threshold_expression >2sigma(I)
_cod_data_source_file ic900467d_si_002_2.cif
_cod_data_source_block compd4
_cod_depositor_comments
;
The following automatic conversions were performed:
'_symmetry_cell_setting' value 'Orthorhombic' changed to 'orthorhombic'
according to '/home/saulius/struct/CIF-dictionaries/cif_core.dic'
dictionary named 'cif_core.dic' version 2.4.1 from 2010-06-29.

Automatic conversion script
Id: cif_fix_enum 1527 2010-12-29 10:47:43Z saulius 
;
_cod_database_code 4302637

loop_
_symmetry_equiv_pos_as_xyz
'x, y, z'
'-x+1/2, -y, z+1/2'
'x+1/2, -y+1/2, -z'
'-x, y+1/2, -z+1/2'
'-x, -y, -z'
'x-1/2, y, -z-1/2'
'-x-1/2, y-1/2, z'
'x, -y-1/2, z-1/2'

loop_
_atom_site_label
_atom_site_type_symbol
_atom_site_fract_x
_atom_site_fract_y
_atom_site_fract_z
_atom_site_U_iso_or_equiv
_atom_site_adp_type
_atom_site_occupancy
_atom_site_symmetry_multiplicity
_atom_site_calc_flag
_atom_site_refinement_flags
_atom_site_disorder_assembly
_atom_site_disorder_group
B5 B -0.0325(6) 0.1341(6) 0.0531(4) 0.046(2) Uani 1 1 d . . .
B4 B -0.0342(5) 0.2476(6) 0.0780(3) 0.0397(17) Uani 1 1 d . A .
B3 B 0.0256(5) 0.2863(6) 0.1372(4) 0.0411(18) Uani 1 1 d . . .
B2 B 0.0888(5) 0.2167(6) 0.1767(3) 0.0403(18) Uani 1 1 d . A .
B1 B 0.0985(5) 0.1004(6) 0.1600(4) 0.0427(19) Uani 1 1 d . . .
C1 C 0.1989(4) 0.1795(5) 0.0036(3) 0.0399(16) Uani 1 1 d . . .
C2 C 0.1386(4) 0.2371(6) -0.0228(3) 0.0458(18) Uani 1 1 d . A .
C3 C 0.1334(5) 0.3181(6) 0.0125(4) 0.052(2) Uani 1 1 d . . .
C4 C 0.1918(5) 0.3109(6) 0.0626(3) 0.052(2) Uani 1 1 d . A .
C5 C 0.2313(4) 0.2250(6) 0.0561(3) 0.0468(18) Uani 1 1 d . A .
C6 C 0.2286(6) 0.0901(6) -0.0234(4) 0.075(3) Uani 1 1 d . A .
H6A H 0.2733 0.1018 -0.0514 0.112 Uiso 1 1 calc R . .
H6B H 0.1847 0.0610 -0.0456 0.112 Uiso 1 1 calc R . .
H6C H 0.2469 0.0506 0.0095 0.112 Uiso 1 1 calc R . .
C7 C 0.0905(6) 0.2182(9) -0.0809(4) 0.084(4) Uani 1 1 d . . .
H7A H 0.0390 0.2497 -0.0789 0.125 Uiso 1 1 calc R A .
H7B H 0.0811 0.1534 -0.0846 0.125 Uiso 1 1 calc R . .
H7C H 0.1208 0.2393 -0.1164 0.125 Uiso 1 1 calc R . .
C8 C 0.0849(6) 0.4022(7) -0.0032(5) 0.090(4) Uani 1 1 d . A .
H8A H 0.1171 0.4419 -0.0290 0.135 Uiso 1 1 calc R . .
H8B H 0.0705 0.4338 0.0345 0.135 Uiso 1 1 calc R . .
H8C H 0.0360 0.3848 -0.0249 0.135 Uiso 1 1 calc R . .
C9 C 0.2144(7) 0.3834(7) 0.1094(5) 0.088(3) Uani 1 1 d . . .
H9A H 0.2613 0.4169 0.0947 0.132 Uiso 1 1 calc R A .
H9B H 0.2272 0.3549 0.1484 0.132 Uiso 1 1 calc R . .
H9C H 0.1692 0.4248 0.1147 0.132 Uiso 1 1 calc R . .
C10 C 0.3011(5) 0.1888(8) 0.0955(5) 0.079(3) Uani 1 1 d . . .
H10A H 0.3022 0.1231 0.0933 0.119 Uiso 1 1 calc R A .
H10B H 0.2935 0.2076 0.1379 0.119 Uiso 1 1 calc R . .
H10C H 0.3520 0.2130 0.0802 0.119 Uiso 1 1 calc R . .
C11 C -0.1257(4) 0.0758(5) 0.2222(3) 0.0394(15) Uani 1 1 d . . .
C12 C -0.0730(4) 0.1279(5) 0.2620(3) 0.0349(15) Uani 1 1 d . A .
C13 C -0.0863(4) 0.2223(5) 0.2497(3) 0.0378(15) Uani 1 1 d . . .
C14 C -0.1471(4) 0.2298(5) 0.2023(3) 0.0445(17) Uani 1 1 d . A .
C15 C -0.1709(4) 0.1385(5) 0.1857(3) 0.0439(17) Uani 1 1 d . A .
C16 C -0.1363(5) -0.0261(5) 0.2234(4) 0.054(2) Uani 1 1 d . A .
H16A H -0.1789 -0.0419 0.2522 0.081 Uiso 1 1 calc R . .
H16B H -0.0859 -0.0544 0.2362 0.081 Uiso 1 1 calc R . .
H16C H -0.1507 -0.0474 0.1826 0.081 Uiso 1 1 calc R . .
C17 C -0.0181(5) 0.0891(6) 0.3109(3) 0.055(2) Uani 1 1 d . . .
H17A H 0.0296 0.1272 0.3150 0.082 Uiso 1 1 calc R A .
H17B H -0.0018 0.0282 0.2992 0.082 Uiso 1 1 calc R . .
H17C H -0.0468 0.0869 0.3498 0.082 Uiso 1 1 calc R . .
C18 C -0.0501(5) 0.3011(5) 0.2857(3) 0.054(2) Uani 1 1 d . A .
H18A H -0.0821 0.3118 0.3224 0.081 Uiso 1 1 calc R . .
H18B H -0.0501 0.3552 0.2603 0.081 Uiso 1 1 calc R . .
H18C H 0.0052 0.2864 0.2974 0.081 Uiso 1 1 calc R . .
C19 C -0.1859(6) 0.3170(6) 0.1795(5) 0.073(3) Uani 1 1 d . . .
H19A H -0.2364 0.3271 0.2013 0.110 Uiso 1 1 calc R A .
H19B H -0.1966 0.3121 0.1357 0.110 Uiso 1 1 calc R . .
H19C H -0.1494 0.3675 0.1870 0.110 Uiso 1 1 calc R . .
C20 C -0.2385(5) 0.1140(7) 0.1403(4) 0.072(3) Uani 1 1 d . . .
H20A H -0.2320 0.0515 0.1271 0.108 Uiso 1 1 calc R A .
H20B H -0.2355 0.1538 0.1047 0.108 Uiso 1 1 calc R . .
H20C H -0.2907 0.1212 0.1602 0.108 Uiso 1 1 calc R . .
Cl1 Cl 0.17069(16) 0.0379(2) 0.20888(12) 0.0876(8) Uani 1 1 d . A .
Cl2A Cl -0.09500(17) 0.1038(2) -0.01321(12) 0.0692(10) Uani 0.808(5) 1 d P A 1
Cl2B Cl 0.1558(8) 0.2311(11) 0.2368(5) 0.078(5) Uani 0.192(5) 1 d P A 2
W1 W 0.093690(16) 0.194625(18) 0.074924(11) 0.03153(7) Uani 1 1 d . A .
W2 W -0.033793(15) 0.153593(17) 0.159756(11) 0.02880(7) Uani 1 1 d . A .
H222 H 0.028(5) 0.057(5) 0.158(3) 0.06(2) Uiso 1 1 d . . .
H333 H -0.052(4) 0.073(4) 0.098(3) 0.031(16) Uiso 1 1 d . . .
H2A H 0.014(5) 0.379(5) 0.142(3) 0.06(2) Uiso 1 1 d . . .
H1A H -0.089(4) 0.291(4) 0.039(3) 0.034(17) Uiso 1 1 d . . .
H444 H 0.039(4) 0.101(5) 0.036(3) 0.06(2) Uiso 1 1 d . . .
H111 H 0.114(5) 0.094(6) 0.101(4) 0.08(3) Uiso 1 1 d . . .

loop_
_atom_site_aniso_label
_atom_site_aniso_U_11
_atom_site_aniso_U_22
_atom_site_aniso_U_33
_atom_site_aniso_U_23
_atom_site_aniso_U_13
_atom_site_aniso_U_12
B5 0.053(5) 0.044(5) 0.040(4) -0.002(4) -0.002(4) -0.006(4)
B4 0.037(4) 0.042(5) 0.039(4) 0.010(4) 0.002(4) 0.000(4)
B3 0.049(5) 0.036(4) 0.038(4) -0.003(3) 0.004(4) 0.001(4)
B2 0.039(4) 0.049(5) 0.032(4) -0.004(3) 0.006(3) -0.008(4)
B1 0.038(4) 0.049(5) 0.042(4) 0.013(4) 0.002(4) 0.015(4)
C1 0.039(4) 0.046(4) 0.035(3) 0.005(3) 0.007(3) -0.005(3)
C2 0.045(4) 0.066(5) 0.027(3) 0.011(3) 0.002(3) -0.005(4)
C3 0.050(4) 0.047(5) 0.060(5) 0.025(4) 0.015(4) 0.006(4)
C4 0.057(5) 0.053(5) 0.044(4) -0.001(4) 0.016(4) -0.022(4)
C5 0.041(4) 0.054(5) 0.044(4) 0.016(4) 0.004(3) -0.009(4)
C6 0.087(7) 0.065(6) 0.072(6) 0.002(5) 0.041(5) 0.010(5)
C7 0.071(6) 0.143(11) 0.037(4) 0.018(5) -0.008(4) -0.024(6)
C8 0.084(7) 0.062(6) 0.123(9) 0.052(6) 0.028(6) 0.015(6)
C9 0.107(8) 0.079(7) 0.078(6) -0.023(6) 0.026(6) -0.047(7)
C10 0.045(5) 0.111(9) 0.083(6) 0.027(6) -0.014(5) -0.012(5)
C11 0.037(3) 0.042(4) 0.040(3) -0.003(3) 0.011(3) -0.001(3)
C12 0.038(3) 0.040(4) 0.027(3) 0.003(3) 0.005(3) -0.002(3)
C13 0.038(3) 0.038(4) 0.037(3) -0.008(3) 0.009(3) -0.007(3)
C14 0.039(4) 0.047(4) 0.047(4) 0.000(3) 0.009(3) 0.010(3)
C15 0.028(3) 0.051(5) 0.052(4) -0.009(4) 0.001(3) 0.001(3)
C16 0.054(5) 0.043(4) 0.066(5) -0.002(4) 0.014(4) -0.015(4)
C17 0.065(5) 0.063(5) 0.036(4) 0.011(4) -0.002(4) -0.002(4)
C18 0.067(5) 0.048(5) 0.048(4) -0.014(4) 0.015(4) -0.010(4)
C19 0.073(6) 0.064(6) 0.083(6) 0.007(5) 0.005(5) 0.044(5)
C20 0.051(5) 0.094(7) 0.071(6) -0.015(5) -0.021(4) 0.004(5)
Cl1 0.0742(16) 0.104(2) 0.0848(17) 0.0262(15) -0.0080(13) 0.0227(15)
Cl2A 0.0662(17) 0.091(2) 0.0503(14) -0.0011(14) -0.0222(13) -0.0267(16)
Cl2B 0.075(8) 0.104(11) 0.054(7) -0.006(6) -0.002(6) -0.029(8)
W1 0.03554(14) 0.03291(14) 0.02615(12) 0.00144(10) 0.00128(11) -0.00142(12)
W2 0.03023(12) 0.02783(13) 0.02834(12) -0.00033(10) 0.00074(10) 0.00109(11)

loop_
_atom_type_symbol
_atom_type_description
_atom_type_scat_dispersion_real
_atom_type_scat_dispersion_imag
_atom_type_scat_source
C C 0.0033 0.0016 'International Tables Vol C Tables 4.2.6.8 and 6.1.1.4'
H H 0.0000 0.0000 'International Tables Vol C Tables 4.2.6.8 and 6.1.1.4'
Cl Cl 0.1484 0.1585 'International Tables Vol C Tables 4.2.6.8 and 6.1.1.4'
W W -0.8490 6.8722 'International Tables Vol C Tables 4.2.6.8 and 6.1.1.4'
B B 0.0013 0.0007 'International Tables Vol C Tables 4.2.6.8 and 6.1.1.4'

loop_
_geom_angle_atom_site_label_1
_geom_angle_atom_site_label_2
_geom_angle_atom_site_label_3
_geom_angle
_geom_angle_site_symmetry_1
_geom_angle_site_symmetry_3
_geom_angle_publ_flag
B4 B5 Cl2A 117.8(6) . . ?
B4 B5 W1 65.5(4) . . ?
Cl2A B5 W1 139.8(5) . . ?
B4 B5 W2 65.0(4) . . ?
Cl2A B5 W2 143.8(5) . . ?
W1 B5 W2 76.0(3) . . ?
B4 B5 H333 114(3) . . ?
Cl2A B5 H333 105(3) . . ?
W1 B5 H333 109(3) . . ?
W2 B5 H333 51(3) . . ?
B4 B5 H444 117(3) . . ?
Cl2A B5 H444 101(3) . . ?
W1 B5 H444 53(3) . . ?
W2 B5 H444 109(3) . . ?
H333 B5 H444 99(4) . . ?
B3 B4 B5 122.5(6) . . ?
B3 B4 W1 66.4(4) . . ?
B5 B4 W1 69.2(4) . . ?
B3 B4 W2 67.2(4) . . ?
B5 B4 W2 70.0(4) . . ?
W1 B4 W2 78.9(3) . . ?
B3 B4 H1A 133(3) . . ?
B5 B4 H1A 105(3) . . ?
W1 B4 H1A 139(3) . . ?
W2 B4 H1A 140(3) . . ?
B2 B3 B4 122.1(6) . . ?
B2 B3 W1 68.2(4) . . ?
B4 B3 W1 68.4(4) . . ?
B2 B3 W2 68.3(4) . . ?
B4 B3 W2 67.9(4) . . ?
W1 B3 W2 79.8(3) . . ?
B2 B3 H2A 130(3) . . ?
B4 B3 H2A 108(3) . . ?
W1 B3 H2A 136(3) . . ?
W2 B3 H2A 142(3) . . ?
B3 B2 Cl2B 134.7(8) . . ?
B3 B2 B1 122.7(6) . . ?
Cl2B B2 B1 102.6(7) . . ?
B3 B2 W1 67.1(4) . . ?
Cl2B B2 W1 138.0(6) . . ?
B1 B2 W1 69.6(4) . . ?
B3 B2 W2 67.4(4) . . ?
Cl2B B2 W2 138.5(6) . . ?
B1 B2 W2 69.3(4) . . ?
W1 B2 W2 79.1(3) . . ?
B2 B1 Cl1 115.3(6) . . ?
B2 B1 W1 64.9(4) . . ?
Cl1 B1 W1 141.5(4) . . ?
B2 B1 W2 65.5(4) . . ?
Cl1 B1 W2 141.2(4) . . ?
W1 B1 W2 76.3(2) . . ?
B2 B1 H222 113(3) . . ?
Cl1 B1 H222 110(3) . . ?
W1 B1 H222 104(3) . . ?
W2 B1 H222 48(3) . . ?
B2 B1 H111 107(4) . . ?
Cl1 B1 H111 114(4) . . ?
W1 B1 H111 43(4) . . ?
W2 B1 H111 102(4) . . ?
H222 B1 H111 96(5) . . ?
C5 C1 C2 107.7(7) . . ?
C5 C1 C6 126.4(7) . . ?
C2 C1 C6 125.6(7) . . ?
C5 C1 W1 72.8(4) . . ?
C2 C1 W1 72.1(4) . . ?
C6 C1 W1 125.3(5) . . ?
C3 C2 C1 108.9(6) . . ?
C3 C2 C7 124.9(8) . . ?
C1 C2 C7 126.2(8) . . ?
C3 C2 W1 73.5(4) . . ?
C1 C2 W1 72.3(4) . . ?
C7 C2 W1 122.8(5) . . ?
C2 C3 C4 107.6(7) . . ?
C2 C3 C8 126.7(8) . . ?
C4 C3 C8 125.2(9) . . ?
C2 C3 W1 71.3(4) . . ?
C4 C3 W1 72.4(4) . . ?
C8 C3 W1 127.7(6) . . ?
C5 C4 C3 106.9(7) . . ?
C5 C4 C9 125.2(9) . . ?
C3 C4 C9 127.6(9) . . ?
C5 C4 W1 71.5(4) . . ?
C3 C4 W1 71.7(4) . . ?
C9 C4 W1 126.8(5) . . ?
C1 C5 C4 108.9(7) . . ?
C1 C5 C10 124.5(8) . . ?
C4 C5 C10 126.5(8) . . ?
C1 C5 W1 71.8(4) . . ?
C4 C5 W1 73.2(4) . . ?
C10 C5 W1 124.4(5) . . ?
C1 C6 H6A 109.5 . . ?
C1 C6 H6B 109.5 . . ?
H6A C6 H6B 109.5 . . ?
C1 C6 H6C 109.5 . . ?
H6A C6 H6C 109.5 . . ?
H6B C6 H6C 109.5 . . ?
C2 C7 H7A 109.5 . . ?
C2 C7 H7B 109.5 . . ?
H7A C7 H7B 109.5 . . ?
C2 C7 H7C 109.5 . . ?
H7A C7 H7C 109.5 . . ?
H7B C7 H7C 109.5 . . ?
C3 C8 H8A 109.5 . . ?
C3 C8 H8B 109.5 . . ?
H8A C8 H8B 109.5 . . ?
C3 C8 H8C 109.5 . . ?
H8A C8 H8C 109.5 . . ?
H8B C8 H8C 109.5 . . ?
C4 C9 H9A 109.5 . . ?
C4 C9 H9B 109.5 . . ?
H9A C9 H9B 109.5 . . ?
C4 C9 H9C 109.5 . . ?
H9A C9 H9C 109.5 . . ?
H9B C9 H9C 109.5 . . ?
C5 C10 H10A 109.5 . . ?
C5 C10 H10B 109.5 . . ?
H10A C10 H10B 109.5 . . ?
C5 C10 H10C 109.5 . . ?
H10A C10 H10C 109.5 . . ?
H10B C10 H10C 109.5 . . ?
C15 C11 C12 107.6(6) . . ?
C15 C11 C16 126.3(7) . . ?
C12 C11 C16 125.8(7) . . ?
C15 C11 W2 72.5(4) . . ?
C12 C11 W2 72.3(4) . . ?
C16 C11 W2 124.9(5) . . ?
C13 C12 C11 108.1(6) . . ?
C13 C12 C17 126.2(6) . . ?
C11 C12 C17 125.5(7) . . ?
C13 C12 W2 73.1(4) . . ?
C11 C12 W2 71.7(3) . . ?
C17 C12 W2 124.3(5) . . ?
C12 C13 C14 108.3(6) . . ?
C12 C13 C18 125.7(7) . . ?
C14 C13 C18 125.6(7) . . ?
C12 C13 W2 71.5(4) . . ?
C14 C13 W2 72.4(4) . . ?
C18 C13 W2 127.4(5) . . ?
C13 C14 C15 107.2(6) . . ?
C13 C14 C19 126.2(7) . . ?
C15 C14 C19 126.2(7) . . ?
C13 C14 W2 72.1(4) . . ?
C15 C14 W2 71.1(4) . . ?
C19 C14 W2 127.4(5) . . ?
C11 C15 C14 108.7(6) . . ?
C11 C15 C20 125.8(7) . . ?
C14 C15 C20 125.2(7) . . ?
C11 C15 W2 72.0(4) . . ?
C14 C15 W2 73.1(4) . . ?
C20 C15 W2 124.8(5) . . ?
C11 C16 H16A 109.5 . . ?
C11 C16 H16B 109.5 . . ?
H16A C16 H16B 109.5 . . ?
C11 C16 H16C 109.5 . . ?
H16A C16 H16C 109.5 . . ?
H16B C16 H16C 109.5 . . ?
C12 C17 H17A 109.5 . . ?
C12 C17 H17B 109.5 . . ?
H17A C17 H17B 109.5 . . ?
C12 C17 H17C 109.5 . . ?
H17A C17 H17C 109.5 . . ?
H17B C17 H17C 109.5 . . ?
C13 C18 H18A 109.5 . . ?
C13 C18 H18B 109.5 . . ?
H18A C18 H18B 109.5 . . ?
C13 C18 H18C 109.5 . . ?
H18A C18 H18C 109.5 . . ?
H18B C18 H18C 109.5 . . ?
C14 C19 H19A 109.5 . . ?
C14 C19 H19B 109.5 . . ?
H19A C19 H19B 109.5 . . ?
C14 C19 H19C 109.5 . . ?
H19A C19 H19C 109.5 . . ?
H19B C19 H19C 109.5 . . ?
C15 C20 H20A 109.5 . . ?
C15 C20 H20B 109.5 . . ?
H20A C20 H20B 109.5 . . ?
C15 C20 H20C 109.5 . . ?
H20A C20 H20C 109.5 . . ?
H20B C20 H20C 109.5 . . ?
B3 W1 B2 44.8(3) . . ?
B3 W1 B4 45.2(3) . . ?
B2 W1 B4 83.5(3) . . ?
B3 W1 B1 84.0(3) . . ?
B2 W1 B1 45.4(3) . . ?
B4 W1 B1 102.5(3) . . ?
B3 W1 B5 84.5(3) . . ?
B2 W1 B5 103.1(3) . . ?
B4 W1 B5 45.3(3) . . ?
B1 W1 B5 87.9(3) . . ?
B3 W1 C2 123.5(3) . . ?
B2 W1 C2 150.7(3) . . ?
B4 W1 C2 103.4(3) . . ?
B1 W1 C2 151.3(3) . . ?
B5 W1 C2 101.7(3) . . ?
B3 W1 C1 147.0(3) . . ?
B2 W1 C1 134.1(3) . . ?
B4 W1 C1 138.5(3) . . ?
B1 W1 C1 116.6(3) . . ?
B5 W1 C1 119.7(3) . . ?
C2 W1 C1 35.6(2) . . ?
B3 W1 C5 118.7(3) . . ?
B2 W1 C5 100.3(3) . . ?
B4 W1 C5 147.7(3) . . ?
B1 W1 C5 102.7(3) . . ?
B5 W1 C5 155.1(3) . . ?
C2 W1 C5 58.9(2) . . ?
C1 W1 C5 35.4(2) . . ?
B3 W1 C3 91.3(3) . . ?
B2 W1 C3 117.8(3) . . ?
B4 W1 C3 90.6(3) . . ?
B1 W1 C3 155.7(3) . . ?
B5 W1 C3 115.4(3) . . ?
C2 W1 C3 35.2(3) . . ?
C1 W1 C3 59.1(3) . . ?
C5 W1 C3 59.0(3) . . ?
B3 W1 C4 88.6(3) . . ?
B2 W1 C4 91.8(3) . . ?
B4 W1 C4 113.1(3) . . ?
B1 W1 C4 120.0(3) . . ?
B5 W1 C4 150.4(3) . . ?
C2 W1 C4 59.1(3) . . ?
C1 W1 C4 59.1(3) . . ?
C5 W1 C4 35.3(3) . . ?
C3 W1 C4 35.9(3) . . ?
B3 W1 W2 50.4(2) . . ?
B2 W1 W2 50.8(2) . . ?
B4 W1 W2 50.57(19) . . ?
B1 W1 W2 51.9(2) . . ?
B5 W1 W2 52.4(2) . . ?
C2 W1 W2 151.15(17) . . ?
C1 W1 W2 162.34(18) . . ?
C5 W1 W2 149.60(17) . . ?
C3 W1 W2 137.46(19) . . ?
C4 W1 W2 136.65(18) . . ?
B3 W1 H444 119(2) . . ?
B2 W1 H444 123(2) . . ?
B4 W1 H444 80(2) . . ?
B1 W1 H444 86(2) . . ?
B5 W1 H444 35(2) . . ?
C2 W1 H444 87(2) . . ?
C1 W1 H444 89(2) . . ?
C5 W1 H444 122(2) . . ?
C3 W1 H444 117(2) . . ?
C4 W1 H444 145(2) . . ?
W2 W1 H444 77(2) . . ?
B3 W1 H111 117(3) . . ?
B2 W1 H111 78(3) . . ?
B4 W1 H111 120(3) . . ?
B1 W1 H111 34(3) . . ?
B5 W1 H111 85(3) . . ?
C2 W1 H111 120(3) . . ?
C1 W1 H111 89(3) . . ?
C5 W1 H111 92(3) . . ?
C3 W1 H111 148(3) . . ?
C4 W1 H111 124(3) . . ?
W2 W1 H111 75(3) . . ?
H444 W1 H111 65(4) . . ?
B3 W2 B4 45.0(3) . . ?
B3 W2 B2 44.3(3) . . ?
B4 W2 B2 83.0(3) . . ?
B3 W2 B1 83.3(3) . . ?
B4 W2 B1 102.3(3) . . ?
B2 W2 B1 45.2(3) . . ?
B3 W2 B5 83.5(3) . . ?
B4 W2 B5 45.0(3) . . ?
B2 W2 B5 101.8(3) . . ?
B1 W2 B5 87.3(3) . . ?
B3 W2 C11 147.0(3) . . ?
B4 W2 C11 139.2(3) . . ?
B2 W2 C11 133.6(3) . . ?
B1 W2 C11 116.4(3) . . ?
B5 W2 C11 121.5(3) . . ?
B3 W2 C15 123.9(3) . . ?
B4 W2 C15 104.2(3) . . ?
B2 W2 C15 150.0(3) . . ?
B1 W2 C15 151.2(3) . . ?
B5 W2 C15 103.7(3) . . ?
C11 W2 C15 35.5(3) . . ?
B3 W2 C12 118.0(3) . . ?
B4 W2 C12 147.7(3) . . ?
B2 W2 C12 99.2(3) . . ?
B1 W2 C12 101.7(3) . . ?
B5 W2 C12 157.4(3) . . ?
C11 W2 C12 36.0(2) . . ?
C15 W2 C12 59.4(2) . . ?
B3 W2 C13 88.1(3) . . ?
B4 W2 C13 112.8(3) . . ?
B2 W2 C13 91.0(3) . . ?
B1 W2 C13 119.2(3) . . ?
B5 W2 C13 151.1(3) . . ?
C11 W2 C13 59.5(2) . . ?
C15 W2 C13 59.2(2) . . ?
C12 W2 C13 35.5(2) . . ?
B3 W2 C14 91.0(3) . . ?
B4 W2 C14 90.8(3) . . ?
B2 W2 C14 116.7(3) . . ?
B1 W2 C14 154.4(3) . . ?
B5 W2 C14 116.9(3) . . ?
C11 W2 C14 59.5(3) . . ?
C15 W2 C14 35.8(2) . . ?
C12 W2 C14 59.3(2) . . ?
C13 W2 C14 35.5(2) . . ?
B3 W2 W1 49.7(2) . . ?
B4 W2 W1 50.5(2) . . ?
B2 W2 W1 50.12(19) . . ?
B1 W2 W1 51.8(2) . . ?
B5 W2 W1 51.7(2) . . ?
C11 W2 W1 162.80(17) . . ?
C15 W2 W1 152.27(19) . . ?
C12 W2 W1 147.92(16) . . ?
C13 W2 W1 135.31(16) . . ?
C14 W2 W1 137.01(19) . . ?
B3 W2 H222 116(3) . . ?
B4 W2 H222 119(2) . . ?
B2 W2 H222 79(3) . . ?
B1 W2 H222 34(3) . . ?
B5 W2 H222 83(2) . . ?
C11 W2 H222 90(2) . . ?
C15 W2 H222 120(3) . . ?
C12 W2 H222 93(2) . . ?
C13 W2 H222 125(2) . . ?
C14 W2 H222 149(2) . . ?
W1 W2 H222 74(2) . . ?
B3 W2 H333 118.6(19) . . ?
B4 W2 H333 79(2) . . ?
B2 W2 H333 122.4(19) . . ?
B1 W2 H333 86.3(19) . . ?
B5 W2 H333 35.6(19) . . ?
C11 W2 H333 90.2(19) . . ?
C15 W2 H333 87.6(19) . . ?
C12 W2 H333 123.5(19) . . ?
C13 W2 H333 146.2(19) . . ?
C14 W2 H333 117.9(19) . . ?
W1 W2 H333 77.3(19) . . ?
H222 W2 H333 64(3) . . ?

loop_
_geom_bond_atom_site_label_1
_geom_bond_atom_site_label_2
_geom_bond_distance
_geom_bond_site_symmetry_2
_geom_bond_publ_flag
B5 B4 1.739(12) . ?
B5 Cl2A 1.808(9) . ?
B5 W1 2.289(9) . ?
B5 W2 2.311(8) . ?
B5 H333 1.35(6) . ?
B5 H444 1.32(7) . ?
B4 B3 1.700(11) . ?
B4 W1 2.228(8) . ?
B4 W2 2.229(7) . ?
B4 H1A 1.38(6) . ?
B3 B2 1.678(12) . ?
B3 W1 2.194(8) . ?
B3 W2 2.218(8) . ?
B3 H2A 1.37(8) . ?
B2 Cl2B 1.706(14) . ?
B2 B1 1.740(12) . ?
B2 W1 2.212(7) . ?
B2 W2 2.233(8) . ?
B1 Cl1 1.823(8) . ?
B1 W1 2.289(8) . ?
B1 W2 2.295(8) . ?
B1 H222 1.30(8) . ?
B1 H111 1.30(8) . ?
C1 C5 1.411(10) . ?
C1 C2 1.413(10) . ?
C1 C6 1.508(11) . ?
C1 W1 2.312(6) . ?
C2 C3 1.405(11) . ?
C2 C7 1.501(10) . ?
C2 W1 2.310(6) . ?
C3 C4 1.443(11) . ?
C3 C8 1.498(11) . ?
C3 W1 2.337(7) . ?
C4 C5 1.415(11) . ?
C4 C9 1.505(11) . ?
C4 W1 2.347(7) . ?
C5 C10 1.515(11) . ?
C5 W1 2.325(7) . ?
C6 H6A 0.9600 . ?
C6 H6B 0.9600 . ?
C6 H6C 0.9600 . ?
C7 H7A 0.9600 . ?
C7 H7B 0.9600 . ?
C7 H7C 0.9600 . ?
C8 H8A 0.9600 . ?
C8 H8B 0.9600 . ?
C8 H8C 0.9600 . ?
C9 H9A 0.9600 . ?
C9 H9B 0.9600 . ?
C9 H9C 0.9600 . ?
C10 H10A 0.9600 . ?
C10 H10B 0.9600 . ?
C10 H10C 0.9600 . ?
C11 C15 1.412(10) . ?
C11 C12 1.432(9) . ?
C11 C16 1.495(10) . ?
C11 W2 2.311(7) . ?
C12 C13 1.419(9) . ?
C12 C17 1.493(9) . ?
C12 W2 2.319(6) . ?
C13 C14 1.427(10) . ?
C13 C18 1.506(9) . ?
C13 W2 2.340(6) . ?
C14 C15 1.432(10) . ?
C14 C19 1.501(10) . ?
C14 W2 2.344(7) . ?
C15 C20 1.516(10) . ?
C15 W2 2.317(7) . ?
C16 H16A 0.9600 . ?
C16 H16B 0.9600 . ?
C16 H16C 0.9600 . ?
C17 H17A 0.9600 . ?
C17 H17B 0.9600 . ?
C17 H17C 0.9600 . ?
C18 H18A 0.9600 . ?
C18 H18B 0.9600 . ?
C18 H18C 0.9600 . ?
C19 H19A 0.9600 . ?
C19 H19B 0.9600 . ?
C19 H19C 0.9600 . ?
C20 H20A 0.9600 . ?
C20 H20B 0.9600 . ?
C20 H20C 0.9600 . ?
W1 W2 2.8313(3) . ?
W1 H444 1.83(7) . ?
W1 H111 1.60(9) . ?
W2 H222 1.73(8) . ?
W2 H333 1.80(6) . ?

loop_
_geom_torsion_atom_site_label_1
_geom_torsion_atom_site_label_2
_geom_torsion_atom_site_label_3
_geom_torsion_atom_site_label_4
_geom_torsion
_geom_torsion_site_symmetry_1
_geom_torsion_site_symmetry_2
_geom_torsion_site_symmetry_3
_geom_torsion_site_symmetry_4
_geom_torsion_publ_flag
Cl2A B5 B4 B3 -176.6(5) . . . . ?
W1 B5 B4 B3 -41.4(6) . . . . ?
W2 B5 B4 B3 43.9(6) . . . . ?
Cl2A B5 B4 W1 -135.2(6) . . . . ?
W2 B5 B4 W1 85.3(2) . . . . ?
Cl2A B5 B4 W2 139.5(6) . . . . ?
W1 B5 B4 W2 -85.3(2) . . . . ?
B5 B4 B3 B2 -1.5(10) . . . . ?
W1 B4 B3 B2 -44.0(6) . . . . ?
W2 B4 B3 B2 43.5(6) . . . . ?
B5 B4 B3 W1 42.5(6) . . . . ?
W2 B4 B3 W1 87.5(2) . . . . ?
B5 B4 B3 W2 -45.0(6) . . . . ?
W1 B4 B3 W2 -87.5(2) . . . . ?
B4 B3 B2 Cl2B 179.9(8) . . . . ?
W1 B3 B2 Cl2B 135.8(9) . . . . ?
W2 B3 B2 Cl2B -136.8(9) . . . . ?
B4 B3 B2 B1 0.3(10) . . . . ?
W1 B3 B2 B1 -43.8(6) . . . . ?
W2 B3 B2 B1 43.6(6) . . . . ?
B4 B3 B2 W1 44.1(6) . . . . ?
W2 B3 B2 W1 87.4(2) . . . . ?
B4 B3 B2 W2 -43.3(6) . . . . ?
W1 B3 B2 W2 -87.4(2) . . . . ?
B3 B2 B1 Cl1 -179.9(5) . . . . ?
Cl2B B2 B1 Cl1 0.4(8) . . . . ?
W1 B2 B1 Cl1 137.2(5) . . . . ?
W2 B2 B1 Cl1 -137.1(5) . . . . ?
B3 B2 B1 W1 42.8(6) . . . . ?
Cl2B B2 B1 W1 -136.9(6) . . . . ?
W2 B2 B1 W1 85.7(2) . . . . ?
B3 B2 B1 W2 -42.9(6) . . . . ?
Cl2B B2 B1 W2 137.4(6) . . . . ?
W1 B2 B1 W2 -85.7(2) . . . . ?
C5 C1 C2 C3 0.3(8) . . . . ?
C6 C1 C2 C3 -174.1(7) . . . . ?
W1 C1 C2 C3 64.9(5) . . . . ?
C5 C1 C2 C7 177.4(7) . . . . ?
C6 C1 C2 C7 2.9(12) . . . . ?
W1 C1 C2 C7 -118.1(7) . . . . ?
C5 C1 C2 W1 -64.6(5) . . . . ?
C6 C1 C2 W1 121.0(7) . . . . ?
C1 C2 C3 C4 -0.3(8) . . . . ?
C7 C2 C3 C4 -177.4(7) . . . . ?
W1 C2 C3 C4 63.8(5) . . . . ?
C1 C2 C3 C8 172.3(7) . . . . ?
C7 C2 C3 C8 -4.8(12) . . . . ?
W1 C2 C3 C8 -123.6(8) . . . . ?
C1 C2 C3 W1 -64.1(5) . . . . ?
C7 C2 C3 W1 118.8(7) . . . . ?
C2 C3 C4 C5 0.2(8) . . . . ?
C8 C3 C4 C5 -172.5(7) . . . . ?
W1 C3 C4 C5 63.2(5) . . . . ?
C2 C3 C4 C9 174.1(7) . . . . ?
C8 C3 C4 C9 1.4(12) . . . . ?
W1 C3 C4 C9 -122.8(8) . . . . ?
C2 C3 C4 W1 -63.1(5) . . . . ?
C8 C3 C4 W1 124.2(8) . . . . ?
C2 C1 C5 C4 -0.2(8) . . . . ?
C6 C1 C5 C4 174.2(7) . . . . ?
W1 C1 C5 C4 -64.3(5) . . . . ?
C2 C1 C5 C10 -176.2(7) . . . . ?
C6 C1 C5 C10 -1.8(11) . . . . ?
W1 C1 C5 C10 119.7(7) . . . . ?
C2 C1 C5 W1 64.1(5) . . . . ?
C6 C1 C5 W1 -121.5(7) . . . . ?
C3 C4 C5 C1 0.0(8) . . . . ?
C9 C4 C5 C1 -174.1(7) . . . . ?
W1 C4 C5 C1 63.4(5) . . . . ?
C3 C4 C5 C10 175.9(7) . . . . ?
C9 C4 C5 C10 1.8(12) . . . . ?
W1 C4 C5 C10 -120.7(7) . . . . ?
C3 C4 C5 W1 -63.4(5) . . . . ?
C9 C4 C5 W1 122.5(7) . . . . ?
C15 C11 C12 C13 0.1(7) . . . . ?
C16 C11 C12 C13 -174.8(6) . . . . ?
W2 C11 C12 C13 64.5(4) . . . . ?
C15 C11 C12 C17 176.2(6) . . . . ?
C16 C11 C12 C17 1.2(11) . . . . ?
W2 C11 C12 C17 -119.5(7) . . . . ?
C15 C11 C12 W2 -64.3(5) . . . . ?
C16 C11 C12 W2 120.7(7) . . . . ?
C11 C12 C13 C14 -0.1(7) . . . . ?
C17 C12 C13 C14 -176.1(6) . . . . ?
W2 C12 C13 C14 63.5(5) . . . . ?
C11 C12 C13 C18 173.2(6) . . . . ?
C17 C12 C13 C18 -2.8(11) . . . . ?
W2 C12 C13 C18 -123.2(7) . . . . ?
C11 C12 C13 W2 -63.6(4) . . . . ?
C17 C12 C13 W2 120.5(7) . . . . ?
C12 C13 C14 C15 0.0(7) . . . . ?
C18 C13 C14 C15 -173.3(6) . . . . ?
W2 C13 C14 C15 62.9(5) . . . . ?
C12 C13 C14 C19 173.5(7) . . . . ?
C18 C13 C14 C19 0.2(11) . . . . ?
W2 C13 C14 C19 -123.6(8) . . . . ?
C12 C13 C14 W2 -62.9(4) . . . . ?
C18 C13 C14 W2 123.8(7) . . . . ?
C12 C11 C15 C14 -0.1(8) . . . . ?
C16 C11 C15 C14 174.8(6) . . . . ?
W2 C11 C15 C14 -64.3(5) . . . . ?
C12 C11 C15 C20 -175.5(7) . . . . ?
C16 C11 C15 C20 -0.5(12) . . . . ?
W2 C11 C15 C20 120.3(8) . . . . ?
C12 C11 C15 W2 64.2(4) . . . . ?
C16 C11 C15 W2 -120.8(7) . . . . ?
C13 C14 C15 C11 0.1(8) . . . . ?
C19 C14 C15 C11 -173.4(7) . . . . ?
W2 C14 C15 C11 63.6(5) . . . . ?
C13 C14 C15 C20 175.4(7) . . . . ?
C19 C14 C15 C20 1.9(12) . . . . ?
W2 C14 C15 C20 -121.0(8) . . . . ?
C13 C14 C15 W2 -63.5(5) . . . . ?
C19 C14 C15 W2 123.0(8) . . . . ?
B4 B3 W1 B2 -140.7(6) . . . . ?
W2 B3 W1 B2 -70.6(4) . . . . ?
B2 B3 W1 B4 140.7(6) . . . . ?
W2 B3 W1 B4 70.1(4) . . . . ?
B2 B3 W1 B1 26.4(4) . . . . ?
B4 B3 W1 B1 -114.3(4) . . . . ?
W2 B3 W1 B1 -44.2(3) . . . . ?
B2 B3 W1 B5 114.9(4) . . . . ?
B4 B3 W1 B5 -25.8(4) . . . . ?
W2 B3 W1 B5 44.3(3) . . . . ?
B2 B3 W1 C2 -144.8(4) . . . . ?
B4 B3 W1 C2 74.6(5) . . . . ?
W2 B3 W1 C2 144.6(2) . . . . ?
B2 B3 W1 C1 -105.2(6) . . . . ?
B4 B3 W1 C1 114.2(5) . . . . ?
W2 B3 W1 C1 -175.8(3) . . . . ?
B2 B3 W1 C5 -74.8(5) . . . . ?
B4 B3 W1 C5 144.5(4) . . . . ?
W2 B3 W1 C5 -145.4(2) . . . . ?
B2 B3 W1 C3 -129.7(4) . . . . ?
B4 B3 W1 C3 89.6(4) . . . . ?
W2 B3 W1 C3 159.7(3) . . . . ?
B2 B3 W1 C4 -94.0(4) . . . . ?
B4 B3 W1 C4 125.4(4) . . . . ?
W2 B3 W1 C4 -164.6(3) . . . . ?
B2 B3 W1 W2 70.6(4) . . . . ?
B4 B3 W1 W2 -70.1(4) . . . . ?
Cl2B B2 W1 B3 -132.2(12) . . . . ?
B1 B2 W1 B3 141.6(6) . . . . ?
W2 B2 W1 B3 69.9(4) . . . . ?
B3 B2 W1 B4 -26.9(4) . . . . ?
Cl2B B2 W1 B4 -159.1(11) . . . . ?
B1 B2 W1 B4 114.7(4) . . . . ?
W2 B2 W1 B4 42.9(3) . . . . ?
B3 B2 W1 B1 -141.6(6) . . . . ?
Cl2B B2 W1 B1 86.2(11) . . . . ?
W2 B2 W1 B1 -71.8(4) . . . . ?
B3 B2 W1 B5 -68.0(5) . . . . ?
Cl2B B2 W1 B5 159.8(10) . . . . ?
B1 B2 W1 B5 73.6(4) . . . . ?
W2 B2 W1 B5 1.9(3) . . . . ?
B3 B2 W1 C2 78.9(7) . . . . ?
Cl2B B2 W1 C2 -53.3(13) . . . . ?
B1 B2 W1 C2 -139.5(6) . . . . ?
W2 B2 W1 C2 148.8(5) . . . . ?
B3 B2 W1 C1 133.0(4) . . . . ?
Cl2B B2 W1 C1 0.8(12) . . . . ?
B1 B2 W1 C1 -85.4(5) . . . . ?
W2 B2 W1 C1 -157.2(3) . . . . ?
B3 B2 W1 C5 120.6(4) . . . . ?
Cl2B B2 W1 C5 -11.6(11) . . . . ?
B1 B2 W1 C5 -97.8(4) . . . . ?
W2 B2 W1 C5 -169.5(2) . . . . ?
B3 B2 W1 C3 60.3(5) . . . . ?
Cl2B B2 W1 C3 -71.9(11) . . . . ?
B1 B2 W1 C3 -158.1(4) . . . . ?
W2 B2 W1 C3 130.2(3) . . . . ?
B3 B2 W1 C4 86.2(4) . . . . ?
Cl2B B2 W1 C4 -46.0(11) . . . . ?
B1 B2 W1 C4 -132.2(4) . . . . ?
W2 B2 W1 C4 156.0(3) . . . . ?
B3 B2 W1 W2 -69.9(4) . . . . ?
Cl2B B2 W1 W2 158.0(12) . . . . ?
B1 B2 W1 W2 71.8(4) . . . . ?
B5 B4 W1 B3 -142.4(6) . . . . ?
W2 B4 W1 B3 -69.8(4) . . . . ?
B3 B4 W1 B2 26.7(4) . . . . ?
B5 B4 W1 B2 -115.7(4) . . . . ?
W2 B4 W1 B2 -43.1(3) . . . . ?
B3 B4 W1 B1 68.2(4) . . . . ?
B5 B4 W1 B1 -74.2(4) . . . . ?
W2 B4 W1 B1 -1.6(3) . . . . ?
B3 B4 W1 B5 142.4(6) . . . . ?
W2 B4 W1 B5 72.6(4) . . . . ?
B3 B4 W1 C2 -124.3(4) . . . . ?
B5 B4 W1 C2 93.3(4) . . . . ?
W2 B4 W1 C2 165.9(2) . . . . ?
B3 B4 W1 C1 -131.4(4) . . . . ?
B5 B4 W1 C1 86.2(5) . . . . ?
W2 B4 W1 C1 158.8(3) . . . . ?
B3 B4 W1 C5 -72.3(6) . . . . ?
B5 B4 W1 C5 145.3(5) . . . . ?
W2 B4 W1 C5 -142.1(4) . . . . ?
B3 B4 W1 C3 -91.2(4) . . . . ?
B5 B4 W1 C3 126.4(4) . . . . ?
W2 B4 W1 C3 -161.0(3) . . . . ?
B3 B4 W1 C4 -62.5(4) . . . . ?
B5 B4 W1 C4 155.1(4) . . . . ?
W2 B4 W1 C4 -132.2(2) . . . . ?
B3 B4 W1 W2 69.8(4) . . . . ?
B5 B4 W1 W2 -72.6(4) . . . . ?
B2 B1 W1 B3 -26.1(4) . . . . ?
Cl1 B1 W1 B3 -125.9(8) . . . . ?
W2 B1 W1 B3 43.0(3) . . . . ?
Cl1 B1 W1 B2 -99.8(9) . . . . ?
W2 B1 W1 B2 69.1(4) . . . . ?
B2 B1 W1 B4 -67.6(4) . . . . ?
Cl1 B1 W1 B4 -167.4(8) . . . . ?
W2 B1 W1 B4 1.5(3) . . . . ?
B2 B1 W1 B5 -110.7(4) . . . . ?
Cl1 B1 W1 B5 149.5(8) . . . . ?
W2 B1 W1 B5 -41.6(3) . . . . ?
B2 B1 W1 C2 138.5(6) . . . . ?
Cl1 B1 W1 C2 38.7(12) . . . . ?
W2 B1 W1 C2 -152.4(5) . . . . ?
B2 B1 W1 C1 126.8(4) . . . . ?
Cl1 B1 W1 C1 27.0(9) . . . . ?
W2 B1 W1 C1 -164.1(2) . . . . ?
B2 B1 W1 C5 92.0(4) . . . . ?
Cl1 B1 W1 C5 -7.8(9) . . . . ?
W2 B1 W1 C5 161.1(3) . . . . ?
B2 B1 W1 C3 53.6(8) . . . . ?
Cl1 B1 W1 C3 -46.2(12) . . . . ?
W2 B1 W1 C3 122.7(6) . . . . ?
B2 B1 W1 C4 58.8(5) . . . . ?
Cl1 B1 W1 C4 -41.0(9) . . . . ?
W2 B1 W1 C4 127.9(3) . . . . ?
B2 B1 W1 W2 -69.1(4) . . . . ?
Cl1 B1 W1 W2 -168.9(10) . . . . ?
B4 B5 W1 B3 25.8(4) . . . . ?
Cl2A B5 W1 B3 130.5(8) . . . . ?
W2 B5 W1 B3 -42.8(3) . . . . ?
B4 B5 W1 B2 66.8(4) . . . . ?
Cl2A B5 W1 B2 171.5(7) . . . . ?
W2 B5 W1 B2 -1.8(3) . . . . ?
Cl2A B5 W1 B4 104.7(9) . . . . ?
W2 B5 W1 B4 -68.6(3) . . . . ?
B4 B5 W1 B1 109.9(4) . . . . ?
Cl2A B5 W1 B1 -145.4(8) . . . . ?
W2 B5 W1 B1 41.3(3) . . . . ?
B4 B5 W1 C2 -97.4(4) . . . . ?
Cl2A B5 W1 C2 7.3(8) . . . . ?
W2 B5 W1 C2 -166.0(3) . . . . ?
B4 B5 W1 C1 -130.4(4) . . . . ?
Cl2A B5 W1 C1 -25.7(9) . . . . ?
W2 B5 W1 C1 161.0(2) . . . . ?
B4 B5 W1 C5 -133.7(6) . . . . ?
Cl2A B5 W1 C5 -29.0(13) . . . . ?
W2 B5 W1 C5 157.7(6) . . . . ?
B4 B5 W1 C3 -63.0(4) . . . . ?
Cl2A B5 W1 C3 41.7(9) . . . . ?
W2 B5 W1 C3 -131.6(3) . . . . ?
B4 B5 W1 C4 -51.5(7) . . . . ?
Cl2A B5 W1 C4 53.2(11) . . . . ?
W2 B5 W1 C4 -120.1(5) . . . . ?
B4 B5 W1 W2 68.6(3) . . . . ?
Cl2A B5 W1 W2 173.3(9) . . . . ?
C3 C2 W1 B3 26.7(6) . . . . ?
C1 C2 W1 B3 143.4(5) . . . . ?
C7 C2 W1 B3 -94.5(8) . . . . ?
C3 C2 W1 B2 -29.3(8) . . . . ?
C1 C2 W1 B2 87.4(7) . . . . ?
C7 C2 W1 B2 -150.5(8) . . . . ?
C3 C2 W1 B4 71.4(5) . . . . ?
C1 C2 W1 B4 -171.9(4) . . . . ?
C7 C2 W1 B4 -49.9(8) . . . . ?
C3 C2 W1 B1 -134.8(7) . . . . ?
C1 C2 W1 B1 -18.1(9) . . . . ?
C7 C2 W1 B1 104.0(9) . . . . ?
C3 C2 W1 B5 117.8(5) . . . . ?
C1 C2 W1 B5 -125.5(5) . . . . ?
C7 C2 W1 B5 -3.4(8) . . . . ?
C3 C2 W1 C1 -116.7(6) . . . . ?
C7 C2 W1 C1 122.1(10) . . . . ?
C3 C2 W1 C5 -79.1(5) . . . . ?
C1 C2 W1 C5 37.5(4) . . . . ?
C7 C2 W1 C5 159.6(9) . . . . ?
C1 C2 W1 C3 116.7(6) . . . . ?
C7 C2 W1 C3 -121.2(10) . . . . ?
C3 C2 W1 C4 -37.8(5) . . . . ?
C1 C2 W1 C4 78.9(5) . . . . ?
C7 C2 W1 C4 -159.0(9) . . . . ?
C3 C2 W1 W2 94.4(6) . . . . ?
C1 C2 W1 W2 -149.0(4) . . . . ?
C7 C2 W1 W2 -26.9(11) . . . . ?
C5 C1 W1 B3 49.9(7) . . . . ?
C2 C1 W1 B3 -65.9(7) . . . . ?
C6 C1 W1 B3 172.7(7) . . . . ?
C5 C1 W1 B2 -21.3(6) . . . . ?
C2 C1 W1 B2 -137.0(5) . . . . ?
C6 C1 W1 B2 101.6(7) . . . . ?
C5 C1 W1 B4 127.7(5) . . . . ?
C2 C1 W1 B4 11.9(7) . . . . ?
C6 C1 W1 B4 -109.5(7) . . . . ?
C5 C1 W1 B1 -73.8(5) . . . . ?
C2 C1 W1 B1 170.4(5) . . . . ?
C6 C1 W1 B1 49.0(8) . . . . ?
C5 C1 W1 B5 -177.6(4) . . . . ?
C2 C1 W1 B5 66.6(5) . . . . ?
C6 C1 W1 B5 -54.8(8) . . . . ?
C5 C1 W1 C2 115.8(6) . . . . ?
C6 C1 W1 C2 -121.4(9) . . . . ?
C2 C1 W1 C5 -115.8(6) . . . . ?
C6 C1 W1 C5 122.8(9) . . . . ?
C5 C1 W1 C3 78.9(5) . . . . ?
C2 C1 W1 C3 -36.9(5) . . . . ?
C6 C1 W1 C3 -158.3(8) . . . . ?
C5 C1 W1 C4 36.8(4) . . . . ?
C2 C1 W1 C4 -79.0(5) . . . . ?
C6 C1 W1 C4 159.6(8) . . . . ?
C5 C1 W1 W2 -119.3(6) . . . . ?
C2 C1 W1 W2 124.9(6) . . . . ?
C6 C1 W1 W2 3.5(11) . . . . ?
C1 C5 W1 B3 -151.7(4) . . . . ?
C4 C5 W1 B3 -34.6(5) . . . . ?
C10 C5 W1 B3 88.5(8) . . . . ?
C1 C5 W1 B2 164.6(5) . . . . ?
C4 C5 W1 B2 -78.3(5) . . . . ?
C10 C5 W1 B2 44.9(8) . . . . ?
C1 C5 W1 B4 -101.3(6) . . . . ?
C4 C5 W1 B4 15.8(7) . . . . ?
C10 C5 W1 B4 138.9(7) . . . . ?
C1 C5 W1 B1 118.3(5) . . . . ?
C4 C5 W1 B1 -124.7(5) . . . . ?
C10 C5 W1 B1 -1.5(8) . . . . ?
C1 C5 W1 B5 4.9(9) . . . . ?
C4 C5 W1 B5 121.9(7) . . . . ?
C10 C5 W1 B5 -114.9(9) . . . . ?
C1 C5 W1 C2 -37.7(4) . . . . ?
C4 C5 W1 C2 79.3(5) . . . . ?
C10 C5 W1 C2 -157.5(9) . . . . ?
C4 C5 W1 C1 117.1(6) . . . . ?
C10 C5 W1 C1 -119.8(10) . . . . ?
C1 C5 W1 C3 -79.1(5) . . . . ?
C4 C5 W1 C3 38.0(4) . . . . ?
C10 C5 W1 C3 161.2(9) . . . . ?
C1 C5 W1 C4 -117.1(6) . . . . ?
C10 C5 W1 C4 123.2(10) . . . . ?
C1 C5 W1 W2 148.5(3) . . . . ?
C4 C5 W1 W2 -94.5(5) . . . . ?
C10 C5 W1 W2 28.7(10) . . . . ?
C2 C3 W1 B3 -158.0(5) . . . . ?
C4 C3 W1 B3 85.8(5) . . . . ?
C8 C3 W1 B3 -35.5(9) . . . . ?
C2 C3 W1 B2 164.3(4) . . . . ?
C4 C3 W1 B2 48.1(5) . . . . ?
C8 C3 W1 B2 -73.2(9) . . . . ?
C2 C3 W1 B4 -112.8(5) . . . . ?
C4 C3 W1 B4 131.0(5) . . . . ?
C8 C3 W1 B4 9.7(9) . . . . ?
C2 C3 W1 B1 123.9(7) . . . . ?
C4 C3 W1 B1 7.7(9) . . . . ?
C8 C3 W1 B1 -113.6(10) . . . . ?
C2 C3 W1 B5 -73.5(5) . . . . ?
C4 C3 W1 B5 170.3(5) . . . . ?
C8 C3 W1 B5 49.0(10) . . . . ?
C4 C3 W1 C2 -116.2(6) . . . . ?
C8 C3 W1 C2 122.5(11) . . . . ?
C2 C3 W1 C1 37.3(4) . . . . ?
C4 C3 W1 C1 -78.9(5) . . . . ?
C8 C3 W1 C1 159.8(10) . . . . ?
C2 C3 W1 C5 78.9(5) . . . . ?
C4 C3 W1 C5 -37.3(4) . . . . ?
C8 C3 W1 C5 -158.6(10) . . . . ?
C2 C3 W1 C4 116.2(6) . . . . ?
C8 C3 W1 C4 -121.3(11) . . . . ?
C2 C3 W1 W2 -134.6(4) . . . . ?
C4 C3 W1 W2 109.2(4) . . . . ?
C8 C3 W1 W2 -12.1(11) . . . . ?
C5 C4 W1 B3 150.1(5) . . . . ?
C3 C4 W1 B3 -94.1(5) . . . . ?
C9 C4 W1 B3 29.5(9) . . . . ?
C5 C4 W1 B2 105.4(5) . . . . ?
C3 C4 W1 B2 -138.8(5) . . . . ?
C9 C4 W1 B2 -15.1(9) . . . . ?
C5 C4 W1 B4 -170.9(4) . . . . ?
C3 C4 W1 B4 -55.1(5) . . . . ?
C9 C4 W1 B4 68.5(9) . . . . ?
C5 C4 W1 B1 67.9(5) . . . . ?
C3 C4 W1 B1 -176.4(4) . . . . ?
C9 C4 W1 B1 -52.7(10) . . . . ?
C5 C4 W1 B5 -133.7(6) . . . . ?
C3 C4 W1 B5 -17.9(8) . . . . ?
C9 C4 W1 B5 105.7(10) . . . . ?
C5 C4 W1 C2 -78.7(5) . . . . ?
C3 C4 W1 C2 37.0(4) . . . . ?
C9 C4 W1 C2 160.7(10) . . . . ?
C5 C4 W1 C1 -37.0(4) . . . . ?
C3 C4 W1 C1 78.8(5) . . . . ?
C9 C4 W1 C1 -157.5(10) . . . . ?
C3 C4 W1 C5 115.8(6) . . . . ?
C9 C4 W1 C5 -120.6(11) . . . . ?
C5 C4 W1 C3 -115.8(6) . . . . ?
C9 C4 W1 C3 123.7(11) . . . . ?
C5 C4 W1 W2 132.7(4) . . . . ?
C3 C4 W1 W2 -111.5(4) . . . . ?
C9 C4 W1 W2 12.2(10) . . . . ?
B2 B3 W2 B4 -141.2(6) . . . . ?
W1 B3 W2 B4 -70.7(4) . . . . ?
B4 B3 W2 B2 141.2(6) . . . . ?
W1 B3 W2 B2 70.4(4) . . . . ?
B2 B3 W2 B1 -26.3(4) . . . . ?
B4 B3 W2 B1 114.9(4) . . . . ?
W1 B3 W2 B1 44.1(3) . . . . ?
B2 B3 W2 B5 -114.3(4) . . . . ?
B4 B3 W2 B5 26.9(4) . . . . ?
W1 B3 W2 B5 -43.9(3) . . . . ?
B2 B3 W2 C11 103.6(6) . . . . ?
B4 B3 W2 C11 -115.2(5) . . . . ?
W1 B3 W2 C11 174.1(4) . . . . ?
B2 B3 W2 C15 143.6(4) . . . . ?
B4 B3 W2 C15 -75.2(5) . . . . ?
W1 B3 W2 C15 -145.9(2) . . . . ?
B2 B3 W2 C12 73.4(4) . . . . ?
B4 B3 W2 C12 -145.4(4) . . . . ?
W1 B3 W2 C12 143.9(2) . . . . ?
B2 B3 W2 C13 93.4(4) . . . . ?
B4 B3 W2 C13 -125.5(4) . . . . ?
W1 B3 W2 C13 163.8(3) . . . . ?
B2 B3 W2 C14 128.7(4) . . . . ?
B4 B3 W2 C14 -90.1(4) . . . . ?
W1 B3 W2 C14 -160.9(3) . . . . ?
B2 B3 W2 W1 -70.4(4) . . . . ?
B4 B3 W2 W1 70.7(4) . . . . ?
B5 B4 W2 B3 140.6(6) . . . . ?
W1 B4 W2 B3 68.9(4) . . . . ?
B3 B4 W2 B2 -26.2(4) . . . . ?
B5 B4 W2 B2 114.4(4) . . . . ?
W1 B4 W2 B2 42.7(3) . . . . ?
B3 B4 W2 B1 -67.3(4) . . . . ?
B5 B4 W2 B1 73.3(5) . . . . ?
W1 B4 W2 B1 1.6(3) . . . . ?
B3 B4 W2 B5 -140.6(6) . . . . ?
W1 B4 W2 B5 -71.8(4) . . . . ?
B3 B4 W2 C11 131.1(4) . . . . ?
B5 B4 W2 C11 -88.3(5) . . . . ?
W1 B4 W2 C11 -160.1(3) . . . . ?
B3 B4 W2 C15 124.1(4) . . . . ?
B5 B4 W2 C15 -95.3(4) . . . . ?
W1 B4 W2 C15 -167.0(2) . . . . ?
B3 B4 W2 C12 69.9(6) . . . . ?
B5 B4 W2 C12 -149.5(5) . . . . ?
W1 B4 W2 C12 138.8(4) . . . . ?
B3 B4 W2 C13 61.9(4) . . . . ?
B5 B4 W2 C13 -157.5(4) . . . . ?
W1 B4 W2 C13 130.8(2) . . . . ?
B3 B4 W2 C14 90.6(4) . . . . ?
B5 B4 W2 C14 -128.8(4) . . . . ?
W1 B4 W2 C14 159.4(3) . . . . ?
B3 B4 W2 W1 -68.9(4) . . . . ?
B5 B4 W2 W1 71.8(4) . . . . ?
Cl2B B2 W2 B3 132.7(12) . . . . ?
B1 B2 W2 B3 -141.7(5) . . . . ?
W1 B2 W2 B3 -69.5(4) . . . . ?
B3 B2 W2 B4 26.5(4) . . . . ?
Cl2B B2 W2 B4 159.3(11) . . . . ?
B1 B2 W2 B4 -115.1(4) . . . . ?
W1 B2 W2 B4 -43.0(3) . . . . ?
B3 B2 W2 B1 141.7(5) . . . . ?
Cl2B B2 W2 B1 -85.6(11) . . . . ?
W1 B2 W2 B1 72.2(3) . . . . ?
B3 B2 W2 B5 67.7(4) . . . . ?
Cl2B B2 W2 B5 -159.6(11) . . . . ?
B1 B2 W2 B5 -74.0(4) . . . . ?
W1 B2 W2 B5 -1.8(3) . . . . ?
B3 B2 W2 C11 -133.1(4) . . . . ?
Cl2B B2 W2 C11 -0.3(12) . . . . ?
B1 B2 W2 C11 85.3(5) . . . . ?
W1 B2 W2 C11 157.4(3) . . . . ?
B3 B2 W2 C15 -79.8(7) . . . . ?
Cl2B B2 W2 C15 53.0(13) . . . . ?
B1 B2 W2 C15 138.6(5) . . . . ?
W1 B2 W2 C15 -149.3(4) . . . . ?
B3 B2 W2 C12 -121.0(4) . . . . ?
Cl2B B2 W2 C12 11.8(11) . . . . ?
B1 B2 W2 C12 97.4(4) . . . . ?
W1 B2 W2 C12 169.5(2) . . . . ?
B3 B2 W2 C13 -86.3(4) . . . . ?
Cl2B B2 W2 C13 46.5(11) . . . . ?
B1 B2 W2 C13 132.1(4) . . . . ?
W1 B2 W2 C13 -155.8(3) . . . . ?
B3 B2 W2 C14 -60.8(4) . . . . ?
Cl2B B2 W2 C14 71.9(11) . . . . ?
B1 B2 W2 C14 157.5(4) . . . . ?
W1 B2 W2 C14 -130.3(2) . . . . ?
B3 B2 W2 W1 69.5(4) . . . . ?
Cl2B B2 W2 W1 -157.7(12) . . . . ?
B1 B2 W2 W1 -72.2(3) . . . . ?
B2 B1 W2 B3 25.9(4) . . . . ?
Cl1 B1 W2 B3 126.4(8) . . . . ?
W1 B1 W2 B3 -42.6(3) . . . . ?
B2 B1 W2 B4 66.9(4) . . . . ?
Cl1 B1 W2 B4 167.4(8) . . . . ?
W1 B1 W2 B4 -1.5(3) . . . . ?
Cl1 B1 W2 B2 100.6(9) . . . . ?
W1 B1 W2 B2 -68.4(3) . . . . ?
B2 B1 W2 B5 109.6(4) . . . . ?
Cl1 B1 W2 B5 -149.9(8) . . . . ?
W1 B1 W2 B5 41.2(3) . . . . ?
B2 B1 W2 C11 -126.4(4) . . . . ?
Cl1 B1 W2 C11 -25.8(9) . . . . ?
W1 B1 W2 C11 165.2(2) . . . . ?
B2 B1 W2 C15 -136.6(6) . . . . ?
Cl1 B1 W2 C15 -36.0(12) . . . . ?
W1 B1 W2 C15 155.0(4) . . . . ?
B2 B1 W2 C12 -91.4(4) . . . . ?
Cl1 B1 W2 C12 9.2(9) . . . . ?
W1 B1 W2 C12 -159.8(2) . . . . ?
B2 B1 W2 C13 -58.2(4) . . . . ?
Cl1 B1 W2 C13 42.3(9) . . . . ?
W1 B1 W2 C13 -126.6(2) . . . . ?
B2 B1 W2 C14 -52.3(8) . . . . ?
Cl1 B1 W2 C14 48.2(13) . . . . ?
W1 B1 W2 C14 -120.7(6) . . . . ?
B2 B1 W2 W1 68.4(3) . . . . ?
Cl1 B1 W2 W1 169.0(10) . . . . ?
B4 B5 W2 B3 -26.8(4) . . . . ?
Cl2A B5 W2 B3 -130.3(9) . . . . ?
W1 B5 W2 B3 42.4(3) . . . . ?
Cl2A B5 W2 B4 -103.5(10) . . . . ?
W1 B5 W2 B4 69.2(4) . . . . ?
B4 B5 W2 B2 -67.4(4) . . . . ?
Cl2A B5 W2 B2 -170.9(8) . . . . ?
W1 B5 W2 B2 1.8(3) . . . . ?
B4 B5 W2 B1 -110.4(4) . . . . ?
Cl2A B5 W2 B1 146.1(9) . . . . ?
W1 B5 W2 B1 -41.2(3) . . . . ?
B4 B5 W2 C11 130.1(4) . . . . ?
Cl2A B5 W2 C11 26.6(10) . . . . ?
W1 B5 W2 C11 -160.7(2) . . . . ?
B4 B5 W2 C15 96.5(4) . . . . ?
Cl2A B5 W2 C15 -7.0(9) . . . . ?
W1 B5 W2 C15 165.7(2) . . . . ?
B4 B5 W2 C12 135.2(7) . . . . ?
Cl2A B5 W2 C12 31.7(14) . . . . ?
W1 B5 W2 C12 -155.6(6) . . . . ?
B4 B5 W2 C13 47.1(7) . . . . ?
Cl2A B5 W2 C13 -56.4(11) . . . . ?
W1 B5 W2 C13 116.3(5) . . . . ?
B4 B5 W2 C14 60.9(5) . . . . ?
Cl2A B5 W2 C14 -42.6(9) . . . . ?
W1 B5 W2 C14 130.1(3) . . . . ?
B4 B5 W2 W1 -69.2(4) . . . . ?
Cl2A B5 W2 W1 -172.7(10) . . . . ?
C15 C11 W2 B3 66.7(7) . . . . ?
C12 C11 W2 B3 -49.1(7) . . . . ?
C16 C11 W2 B3 -170.8(6) . . . . ?
C15 C11 W2 B4 -11.6(6) . . . . ?
C12 C11 W2 B4 -127.4(5) . . . . ?
C16 C11 W2 B4 110.9(7) . . . . ?
C15 C11 W2 B2 136.4(5) . . . . ?
C12 C11 W2 B2 20.6(6) . . . . ?
C16 C11 W2 B2 -101.1(7) . . . . ?
C15 C11 W2 B1 -171.5(4) . . . . ?
C12 C11 W2 B1 72.7(5) . . . . ?
C16 C11 W2 B1 -49.0(7) . . . . ?
C15 C11 W2 B5 -67.6(5) . . . . ?
C12 C11 W2 B5 176.6(4) . . . . ?
C16 C11 W2 B5 54.9(7) . . . . ?
C12 C11 W2 C15 -115.7(6) . . . . ?
C16 C11 W2 C15 122.5(8) . . . . ?
C15 C11 W2 C12 115.7(6) . . . . ?
C16 C11 W2 C12 -121.7(8) . . . . ?
C15 C11 W2 C13 78.6(4) . . . . ?
C12 C11 W2 C13 -37.1(4) . . . . ?
C16 C11 W2 C13 -158.9(7) . . . . ?
C15 C11 W2 C14 37.2(4) . . . . ?
C12 C11 W2 C14 -78.5(4) . . . . ?
C16 C11 W2 C14 159.7(7) . . . . ?
C15 C11 W2 W1 -128.8(5) . . . . ?
C12 C11 W2 W1 115.4(6) . . . . ?
C16 C11 W2 W1 -6.3(11) . . . . ?
C11 C15 W2 B3 -143.0(4) . . . . ?
C14 C15 W2 B3 -26.1(5) . . . . ?
C20 C15 W2 B3 95.4(7) . . . . ?
C11 C15 W2 B4 172.2(4) . . . . ?
C14 C15 W2 B4 -70.9(5) . . . . ?
C20 C15 W2 B4 50.6(8) . . . . ?
C11 C15 W2 B2 -87.1(7) . . . . ?
C14 C15 W2 B2 29.8(8) . . . . ?
C20 C15 W2 B2 151.3(7) . . . . ?
C11 C15 W2 B1 15.9(8) . . . . ?
C14 C15 W2 B1 132.7(6) . . . . ?
C20 C15 W2 B1 -105.7(9) . . . . ?
C11 C15 W2 B5 125.8(4) . . . . ?
C14 C15 W2 B5 -117.4(5) . . . . ?
C20 C15 W2 B5 4.2(8) . . . . ?
C14 C15 W2 C11 116.9(6) . . . . ?
C20 C15 W2 C11 -121.6(9) . . . . ?
C11 C15 W2 C12 -38.0(4) . . . . ?
C14 C15 W2 C12 78.8(4) . . . . ?
C20 C15 W2 C12 -159.6(8) . . . . ?
C11 C15 W2 C13 -79.5(4) . . . . ?
C14 C15 W2 C13 37.4(4) . . . . ?
C20 C15 W2 C13 158.9(8) . . . . ?
C11 C15 W2 C14 -116.9(6) . . . . ?
C20 C15 W2 C14 121.6(9) . . . . ?
C11 C15 W2 W1 150.3(3) . . . . ?
C14 C15 W2 W1 -92.8(5) . . . . ?
C20 C15 W2 W1 28.7(10) . . . . ?
C13 C12 W2 B3 36.0(5) . . . . ?
C11 C12 W2 B3 152.3(4) . . . . ?
C17 C12 W2 B3 -86.7(7) . . . . ?
C13 C12 W2 B4 -12.7(7) . . . . ?
C11 C12 W2 B4 103.6(6) . . . . ?
C17 C12 W2 B4 -135.4(6) . . . . ?
C13 C12 W2 B2 78.7(4) . . . . ?
C11 C12 W2 B2 -165.0(4) . . . . ?
C17 C12 W2 B2 -44.0(6) . . . . ?
C13 C12 W2 B1 124.6(4) . . . . ?
C11 C12 W2 B1 -119.1(4) . . . . ?
C17 C12 W2 B1 1.9(7) . . . . ?
C13 C12 W2 B5 -123.8(8) . . . . ?
C11 C12 W2 B5 -7.5(9) . . . . ?
C17 C12 W2 B5 113.6(8) . . . . ?
C13 C12 W2 C11 -116.3(6) . . . . ?
C17 C12 W2 C11 121.0(8) . . . . ?
C13 C12 W2 C15 -78.8(4) . . . . ?
C11 C12 W2 C15 37.5(4) . . . . ?
C17 C12 W2 C15 158.5(7) . . . . ?
C11 C12 W2 C13 116.3(6) . . . . ?
C17 C12 W2 C13 -122.7(8) . . . . ?
C13 C12 W2 C14 -37.0(4) . . . . ?
C11 C12 W2 C14 79.3(4) . . . . ?
C17 C12 W2 C14 -159.7(7) . . . . ?
C13 C12 W2 W1 93.9(4) . . . . ?
C11 C12 W2 W1 -149.8(3) . . . . ?
C17 C12 W2 W1 -28.8(8) . . . . ?
C12 C13 W2 B3 -148.7(4) . . . . ?
C14 C13 W2 B3 94.3(5) . . . . ?
C18 C13 W2 B3 -27.5(7) . . . . ?
C12 C13 W2 B4 172.7(4) . . . . ?
C14 C13 W2 B4 55.7(5) . . . . ?
C18 C13 W2 B4 -66.1(7) . . . . ?
C12 C13 W2 B2 -104.5(4) . . . . ?
C14 C13 W2 B2 138.5(5) . . . . ?
C18 C13 W2 B2 16.7(7) . . . . ?
C12 C13 W2 B1 -67.4(5) . . . . ?
C14 C13 W2 B1 175.6(4) . . . . ?
C18 C13 W2 B1 53.8(7) . . . . ?
C12 C13 W2 B5 138.5(6) . . . . ?
C14 C13 W2 B5 21.5(8) . . . . ?
C18 C13 W2 B5 -100.3(8) . . . . ?
C12 C13 W2 C11 37.7(4) . . . . ?
C14 C13 W2 C11 -79.2(4) . . . . ?
C18 C13 W2 C11 159.0(7) . . . . ?
C12 C13 W2 C15 79.3(4) . . . . ?
C14 C13 W2 C15 -37.7(4) . . . . ?
C18 C13 W2 C15 -159.5(8) . . . . ?
C14 C13 W2 C12 -117.0(6) . . . . ?
C18 C13 W2 C12 121.3(8) . . . . ?
C12 C13 W2 C14 117.0(6) . . . . ?
C18 C13 W2 C14 -121.8(8) . . . . ?
C12 C13 W2 W1 -131.1(3) . . . . ?
C14 C13 W2 W1 111.9(4) . . . . ?
C18 C13 W2 W1 -9.8(8) . . . . ?
C13 C14 W2 B3 -85.4(4) . . . . ?
C15 C14 W2 B3 158.6(5) . . . . ?
C19 C14 W2 B3 36.9(8) . . . . ?
C13 C14 W2 B4 -130.4(4) . . . . ?
C15 C14 W2 B4 113.6(5) . . . . ?
C19 C14 W2 B4 -8.0(8) . . . . ?
C13 C14 W2 B2 -47.8(5) . . . . ?
C15 C14 W2 B2 -163.9(4) . . . . ?
C19 C14 W2 B2 74.5(8) . . . . ?
C13 C14 W2 B1 -8.9(9) . . . . ?
C15 C14 W2 B1 -125.0(7) . . . . ?
C19 C14 W2 B1 113.4(9) . . . . ?
C13 C14 W2 B5 -168.6(4) . . . . ?
C15 C14 W2 B5 75.4(5) . . . . ?
C19 C14 W2 B5 -46.2(8) . . . . ?
C13 C14 W2 C11 79.1(4) . . . . ?
C15 C14 W2 C11 -37.0(4) . . . . ?
C19 C14 W2 C11 -158.6(8) . . . . ?
C13 C14 W2 C15 116.0(6) . . . . ?
C19 C14 W2 C15 -121.6(9) . . . . ?
C13 C14 W2 C12 37.0(4) . . . . ?
C15 C14 W2 C12 -79.1(5) . . . . ?
C19 C14 W2 C12 159.3(8) . . . . ?
C15 C14 W2 C13 -116.0(6) . . . . ?
C19 C14 W2 C13 122.3(9) . . . . ?
C13 C14 W2 W1 -106.9(4) . . . . ?
C15 C14 W2 W1 137.0(4) . . . . ?
C19 C14 W2 W1 15.4(9) . . . . ?
B2 W1 W2 B3 59.0(4) . . . . ?
B4 W1 W2 B3 -59.7(4) . . . . ?
B1 W1 W2 B3 118.3(4) . . . . ?
B5 W1 W2 B3 -118.6(4) . . . . ?
C2 W1 W2 B3 -89.2(5) . . . . ?
C1 W1 W2 B3 172.4(6) . . . . ?
C5 W1 W2 B3 79.8(5) . . . . ?
C3 W1 W2 B3 -30.9(4) . . . . ?
C4 W1 W2 B3 22.8(4) . . . . ?
B3 W1 W2 B4 59.7(4) . . . . ?
B2 W1 W2 B4 118.8(4) . . . . ?
B1 W1 W2 B4 178.0(4) . . . . ?
B5 W1 W2 B4 -58.9(4) . . . . ?
C2 W1 W2 B4 -29.4(5) . . . . ?
C1 W1 W2 B4 -127.9(6) . . . . ?
C5 W1 W2 B4 139.5(5) . . . . ?
C3 W1 W2 B4 28.8(4) . . . . ?
C4 W1 W2 B4 82.5(4) . . . . ?
B3 W1 W2 B2 -59.0(4) . . . . ?
B4 W1 W2 B2 -118.8(4) . . . . ?
B1 W1 W2 B2 59.3(4) . . . . ?
B5 W1 W2 B2 -177.7(4) . . . . ?
C2 W1 W2 B2 -148.2(5) . . . . ?
C1 W1 W2 B2 113.3(6) . . . . ?
C5 W1 W2 B2 20.7(5) . . . . ?
C3 W1 W2 B2 -90.0(4) . . . . ?
C4 W1 W2 B2 -36.2(4) . . . . ?
B3 W1 W2 B1 -118.3(4) . . . . ?
B2 W1 W2 B1 -59.3(4) . . . . ?
B4 W1 W2 B1 -178.0(4) . . . . ?
B5 W1 W2 B1 123.0(4) . . . . ?
C2 W1 W2 B1 152.5(5) . . . . ?
C1 W1 W2 B1 54.1(6) . . . . ?
C5 W1 W2 B1 -38.5(5) . . . . ?
C3 W1 W2 B1 -149.2(4) . . . . ?
C4 W1 W2 B1 -95.5(4) . . . . ?
B3 W1 W2 B5 118.6(4) . . . . ?
B2 W1 W2 B5 177.7(4) . . . . ?
B4 W1 W2 B5 58.9(4) . . . . ?
B1 W1 W2 B5 -123.0(4) . . . . ?
C2 W1 W2 B5 29.5(5) . . . . ?
C1 W1 W2 B5 -69.0(6) . . . . ?
C5 W1 W2 B5 -161.6(5) . . . . ?
C3 W1 W2 B5 87.7(4) . . . . ?
C4 W1 W2 B5 141.5(4) . . . . ?
B3 W1 W2 C11 -169.0(7) . . . . ?
B2 W1 W2 C11 -110.0(7) . . . . ?
B4 W1 W2 C11 131.2(7) . . . . ?
B1 W1 W2 C11 -50.7(7) . . . . ?
B5 W1 W2 C11 72.3(7) . . . . ?
C2 W1 W2 C11 101.8(7) . . . . ?
C1 W1 W2 C11 3.3(8) . . . . ?
C5 W1 W2 C11 -89.3(7) . . . . ?
C3 W1 W2 C11 160.0(7) . . . . ?
C4 W1 W2 C11 -146.2(7) . . . . ?
B3 W1 W2 C15 87.6(5) . . . . ?
B2 W1 W2 C15 146.7(5) . . . . ?
B4 W1 W2 C15 27.9(5) . . . . ?
B1 W1 W2 C15 -154.1(5) . . . . ?
B5 W1 W2 C15 -31.0(5) . . . . ?
C2 W1 W2 C15 -1.5(6) . . . . ?
C1 W1 W2 C15 -100.0(7) . . . . ?
C5 W1 W2 C15 167.4(6) . . . . ?
C3 W1 W2 C15 56.7(5) . . . . ?
C4 W1 W2 C15 110.5(5) . . . . ?
B3 W1 W2 C12 -78.8(4) . . . . ?
B2 W1 W2 C12 -19.7(4) . . . . ?
B4 W1 W2 C12 -138.5(4) . . . . ?
B1 W1 W2 C12 39.5(4) . . . . ?
B5 W1 W2 C12 162.6(4) . . . . ?
C2 W1 W2 C12 -167.9(5) . . . . ?
C1 W1 W2 C12 93.6(6) . . . . ?
C5 W1 W2 C12 1.0(5) . . . . ?
C3 W1 W2 C12 -109.7(5) . . . . ?
C4 W1 W2 C12 -56.0(4) . . . . ?
B3 W1 W2 C13 -23.4(4) . . . . ?
B2 W1 W2 C13 35.7(4) . . . . ?
B4 W1 W2 C13 -83.1(4) . . . . ?
B1 W1 W2 C13 94.9(4) . . . . ?
B5 W1 W2 C13 -142.0(4) . . . . ?
C2 W1 W2 C13 -112.6(5) . . . . ?
C1 W1 W2 C13 149.0(6) . . . . ?
C5 W1 W2 C13 56.4(5) . . . . ?
C3 W1 W2 C13 -54.3(4) . . . . ?
C4 W1 W2 C13 -0.6(4) . . . . ?
B3 W1 W2 C14 28.7(4) . . . . ?
B2 W1 W2 C14 87.8(4) . . . . ?
B4 W1 W2 C14 -31.0(4) . . . . ?
B1 W1 W2 C14 147.0(4) . . . . ?
B5 W1 W2 C14 -89.9(4) . . . . ?
C2 W1 W2 C14 -60.4(5) . . . . ?
C1 W1 W2 C14 -158.9(6) . . . . ?
C5 W1 W2 C14 108.5(5) . . . . ?
C3 W1 W2 C14 -2.2(4) . . . . ?
C4 W1 W2 C14 51.5(4) . . . . ?
